data_2200295
loop_
_publ_author_name
'Naotake Nakamura'
'Kenjiro Uno'
'Yoshihiro Ogawa'

_publ_section_title
;
 Dodecane-1,12-dithiol
;
_journal_issue 6
_journal_name_full 'Acta Crystallographica Section E'
_journal_page_first o508
_journal_page_last o510
_journal_paper_doi 10.1107/S160053680100719X
_journal_volume 57
_journal_year 2001
_chemical_formula_iupac 'C12 H26 S2'
_chemical_formula_moiety 'C12 H26 S2'
_chemical_formula_sum 'C12 H26 S2'
_chemical_formula_weight 234.46
_chemical_melting_point 304.4
_space_group_IT_number 2
_symmetry_cell_setting triclinic
_symmetry_space_group_name_Hall '-P 1'
_symmetry_space_group_name_H-M 'P -1'
_cell_angle_alpha 85.650(10)
_cell_angle_beta 86.68(2)
_cell_angle_gamma 83.510(10)
_cell_formula_units_Z 1
_cell_length_a 4.2210(10)
_cell_length_b 5.4300(10)
_cell_length_c 15.615(2)
_cell_measurement_reflns_used 22
_cell_measurement_temperature 296.2
_cell_measurement_theta_max 21.4
_cell_measurement_theta_min 9.7
_cell_volume 354.14(12)
_computing_cell_refinement ' MSC/AFC Diffractometer Control Software'
_computing_data_collection
; MSC/AFC Diffractometer Control Software
(Molecular Structure Corporation, 1992)
;
_computing_data_reduction ' TEXSAN (Molecular Structure Corporation, 2000)'
_computing_publication_material TEXSAN
_computing_structure_refinement TEXSAN
_computing_structure_solution ' MULTAN88 (Debaerdemaeker et al., 1988)'
_diffrn_measured_fraction_theta_full .967
_diffrn_measured_fraction_theta_max .967
_diffrn_measurement_device_type 'Rigaku AFC5R'
_diffrn_measurement_method \w-2\q
_diffrn_radiation_type 'Cu K\a'
_diffrn_radiation_wavelength 1.5418
_diffrn_reflns_av_R_equivalents .041
_diffrn_reflns_limit_h_max 5
_diffrn_reflns_limit_h_min -4
_diffrn_reflns_limit_k_max 2
_diffrn_reflns_limit_k_min -6
_diffrn_reflns_limit_l_max 19
_diffrn_reflns_limit_l_min -19
_diffrn_reflns_number 1972
_diffrn_reflns_theta_full 70.6
_diffrn_reflns_theta_max 70.6
_diffrn_standards_decay_% 9
_diffrn_standards_interval_count 150
_diffrn_standards_number 3
_exptl_absorpt_coefficient_mu 3.115
_exptl_absorpt_correction_T_max .589
_exptl_absorpt_correction_T_min .406
_exptl_absorpt_correction_type '\y scan'
_exptl_absorpt_process_details '(North et al., 1968)'
_exptl_crystal_colour colourless
_exptl_crystal_density_diffrn 1.099
_exptl_crystal_density_method 'not measured'
_exptl_crystal_description plate
_exptl_crystal_F_000 130
_exptl_crystal_size_max .60
_exptl_crystal_size_mid .25
_exptl_crystal_size_min .17
_refine_diff_density_max .14
_refine_diff_density_min -.18
_refine_ls_extinction_coef .31(9)
_refine_ls_extinction_method 'Zachariasen (1967) type 2 Gaussian isotropic'
_refine_ls_goodness_of_fit_ref 1.671
_refine_ls_hydrogen_treatment mixed
_refine_ls_number_parameters 68
_refine_ls_number_reflns 1287
_refine_ls_R_factor_gt .039
_refine_ls_shift/su_max <0.001
_refine_ls_structure_factor_coef Fsqd
_refine_ls_weighting_details 'w = 1/[\s^2^(Fo^2^) + {0.07[Max(Fo^2^,0) + 2Fc^2^]/3}^2^]'
_refine_ls_weighting_scheme calc
_refine_ls_wR_factor_ref .138
_reflns_number_gt 1173
_reflns_number_total 1287
_reflns_threshold_expression F^2^>2\s(F^2^)
_cod_data_source_file ci6027.cif
_cod_data_source_block I
_cod_original_cell_volume 354.10(10)
_cod_database_code 2200295

loop_
_symmetry_equiv_pos_as_xyz
x,y,z
-x,-y,-z

loop_
_atom_site_label
_atom_site_fract_x
_atom_site_fract_y
_atom_site_fract_z
_atom_site_U_iso_or_equiv
_atom_site_adp_type
_atom_site_calc_flag
_atom_site_refinement_flags
_atom_site_occupancy
_atom_site_disorder_assembly
_atom_site_disorder_group
_atom_site_type_symbol
S1 .84790(10) .21309(9) .57724(3) .0798(2) Uani d . 1.00 . . S
C1 .6724(4) .4926(3) .62472(9) .0636(5) Uani d . 1.00 . . C
C2 .5533(4) .4564(3) .71735(9) .0565(4) Uani d . 1.00 . . C
C3 .4262(4) .6976(3) .75586(9) .0564(4) Uani d . 1.00 . . C
C4 .3053(4) .6672(3) .84879(9) .0557(4) Uani d . 1.00 . . C
C5 .1820(4) .9076(3) .88779(9) .0553(4) Uani d . 1.00 . . C
C6 .0612(4) .8794(3) .98058(9) .0553(4) Uani d . 1.00 . . C
H1a .8289 .6060 .6217 .0764 Uiso calc . 1.00 . . H
H1b .4970 .5616 .5919 .0764 Uiso calc . 1.00 . . H
H1s .642(6) .112(5) .578(2) .0958 Uiso d T 1.00 . . H
H2a .3870 .3514 .7203 .0678 Uiso calc . 1.00 . . H
H2b .7248 .3790 .7500 .0678 Uiso calc . 1.00 . . H
H3a .5931 .8022 .7525 .0677 Uiso calc . 1.00 . . H
H3b .2552 .7744 .7229 .0677 Uiso calc . 1.00 . . H
H4a .1367 .5643 .8520 .0668 Uiso calc . 1.00 . . H
H4b .4757 .5885 .8816 .0668 Uiso calc . 1.00 . . H
H5a .3507 1.0104 .8844 .0663 Uiso calc . 1.00 . . H
H5b .0116 .9860 .8549 .0663 Uiso calc . 1.00 . . H
H6a -.1070 .7760 .9854 .0663 Uiso calc . 1.00 . . H
H6b .2303 .8063 1.0149 .0663 Uiso calc . 1.00 . . H

loop_
_atom_site_aniso_label
_atom_site_aniso_U_11
_atom_site_aniso_U_22
_atom_site_aniso_U_33
_atom_site_aniso_U_12
_atom_site_aniso_U_13
_atom_site_aniso_U_23
S1 .1056(5) .0694(4) .0623(4) .0030(3) .0156(3) -.0236(2)
C1 .0860(10) .0569(8) .0455(8) -.0015(7) .0102(7) -.0082(6)
C2 .0736(10) .0523(8) .0427(8) -.0022(7) .0049(6) -.0098(6)
C3 .0705(9) .0540(8) .0432(7) -.0016(6) .0052(6) -.0081(6)
C4 .0716(10) .0517(8) .0426(8) -.0017(7) .0043(6) -.0091(6)
C5 .0701(9) .0518(8) .0426(7) -.0018(6) .0049(6) -.0081(6)
C6 .0697(9) .0525(8) .0426(8) -.0026(7) .0048(6) -.0087(6)

loop_
_atom_type_symbol
_atom_type_description
_atom_type_scat_dispersion_real
_atom_type_scat_dispersion_imag
_atom_type_scat_source
C C .018 .009 ' International Tables for Crystallography (Vol. C)'
H H .000 .000 ' International Tables for Crystallography (Vol. C)'
S S .333 .557 ' International Tables for Crystallography (Vol. C)'

loop_
_geom_angle_atom_site_label_1
_geom_angle_atom_site_label_2
_geom_angle_atom_site_label_3
_geom_angle_site_symmetry_1
_geom_angle_site_symmetry_3
_geom_angle
_geom_angle_publ_flag
S1 C1 C2 . . 114.90(10) no
C1 C2 C3 . . 113.00(10) no
C2 C3 C4 . . 114.20(10) no
C3 C4 C5 . . 114.40(10) no
C4 C5 C6 . . 114.80(10) no
C5 C6 C6 . 2_577 114.60(10) no
C1 S1 H1s . . 100.0(10) no
S1 C1 H1a . . 108.1 no
S1 C1 H1b . . 108.1 no
C2 C1 H1a . . 108.1 no
C2 C1 H1b . . 108.1 no
H1a C1 H1b . . 109.5 no
C1 C2 H2a . . 108.6 no
C1 C2 H2b . . 108.6 no
C3 C2 H2a . . 108.6 no
C3 C2 H2b . . 108.6 no
H2a C2 H2b . . 109.5 no
C2 C3 H3a . . 108.3 no
C2 C3 H3b . . 108.3 no
C4 C3 H3a . . 108.3 no
C4 C3 H3b . . 108.3 no
H3a C3 H3b . . 109.5 no
C3 C4 H4a . . 108.2 no
C3 C4 H4b . . 108.2 no
C5 C4 H4a . . 108.2 no
C5 C4 H4b . . 108.2 no
H4a C4 H4b . . 109.5 no
C4 C5 H5a . . 108.1 no
C4 C5 H5b . . 108.1 no
C6 C5 H5a . . 108.1 no
C6 C5 H5b . . 108.1 no
H5a C5 H5b . . 109.5 no
C5 C6 H6a . . 109.5 no
C5 C6 H6b . . 109.5 no
C6 C6 H6a 2_577 . 107.8 no
C6 C6 H6b 2_577 . 105.8 no
H6a C6 H6b . . 109.5 no

loop_
_geom_bond_atom_site_label_1
_geom_bond_atom_site_label_2
_geom_bond_site_symmetry_1
_geom_bond_site_symmetry_2
_geom_bond_distance
_geom_bond_publ_flag
S1 C1 . . 1.804(2) no
C1 C2 . . 1.509(2) no
C2 C3 . . 1.513(2) no
C3 C4 . . 1.513(2) no
C4 C5 . . 1.508(2) no
C5 C6 . . 1.510(2) no
C6 C6 . 2_577 1.511(3) no
S1 H1s . . 1.08(3) no
C1 H1a . . .95 no
C1 H1b . . .95 no
C2 H2a . . .95 no
C2 H2b . . .95 no
C3 H3a . . .95 no
C3 H3b . . .95 no
C4 H4a . . .95 no
C4 H4b . . .95 no
C5 H5a . . .95 no
C5 H5b . . .95 no
C6 H6a . . .95 no
C6 H6b . . .95 no

loop_
_geom_contact_atom_site_label_1
_geom_contact_atom_site_label_2
_geom_contact_distance
_geom_contact_site_symmetry_2
_geom_contact_publ_flag
S(1) S(1) 3.5552(8) 2_756 no

loop_
_geom_torsion_atom_site_label_1
_geom_torsion_atom_site_label_2
_geom_torsion_atom_site_label_3
_geom_torsion_atom_site_label_4
_geom_torsion_site_symmetry_3
_geom_torsion_site_symmetry_4
_geom_torsion
_geom_torsion_publ_flag
S1 C1 C2 C3 . . 176.60(10) no
C1 C2 C3 C4 . . -180.00(10) no
C2 C3 C4 C5 . . 179.30(10) no
C3 C4 C5 C6 . . -179.90(10) no
C4 C5 C6 C6 . 2_577 179.9(2) no
C5 C6 C6 C5 2_577 2_577 -180.0 no
C2 C1 S1 H1s . . 65.0(10) no
